data_4107918
loop_
_publ_author_name
'Joshua H. Palmer'
'Michael W. Day'
'Aaron D. Wilson'
'Lawrence M. Henling'
'Zeev Gross'
'Harry B. Gray'

_publ_contact_author
;       Michael W. Day
        Beckman Institute
        California Institute of Technology
        Pasadena, CA  91125
        USA
;
_publ_contact_author_email mikeday@caltech.edu
_publ_contact_author_fax '(626) 449 4159'
_publ_contact_author_phone '(626) 395 2734'
_publ_section_title
;
 Iridium Corroles
;
_journal_name_full 'Journal of the American Chemical Society'
_journal_page_first 7786
_journal_page_last 7787
_journal_paper_doi 10.1021/ja801049t
_journal_volume 130
_journal_year 2008
_chemical_formula_moiety 'C43 H26 F15 Ir N6, 0.185(C H2 Cl2)'
_chemical_formula_sum 'C43.19 H26.37 Cl0.37 F15 Ir N6'
_chemical_formula_weight 1119.61
_chemical_name_systematic
; 
 ? 
;
_space_group_IT_number 2
_symmetry_cell_setting triclinic
_symmetry_space_group_name_Hall '-P 1'
_symmetry_space_group_name_H-M 'P -1'
_atom_sites_solution_hydrogens geom
_atom_sites_solution_primary direct
_atom_sites_solution_secondary difmap
_audit_creation_method SHELXL-97
_cell_angle_alpha 80.628(3)
_cell_angle_beta 80.543(3)
_cell_angle_gamma 89.488(3)
_cell_formula_units_Z 2
_cell_length_a 8.1456(4)
_cell_length_b 13.1188(6)
_cell_length_c 19.8366(8)
_cell_measurement_reflns_used 9398
_cell_measurement_temperature 100(2)
_cell_measurement_theta_max 28.61
_cell_measurement_theta_min 2.54
_cell_volume 2062.68(16)
_computing_cell_refinement 'Bruker SAINT-Plus v7.34A'
_computing_data_collection 'Bruker APEX22 v2.1-0'
_computing_data_reduction 'Bruker SAINT-Plus v7.34A'
_computing_molecular_graphics 'Bruker XP v5.1'
_computing_publication_material 'Bruker XCIF v6.12'
_computing_structure_refinement 'SHELXL-97 (Sheldrick, 1997)'
_computing_structure_solution 'SHELXS-97 (Sheldrick, 1990)'
_diffrn_ambient_temperature 100(2)
_diffrn_measured_fraction_theta_full 0.992
_diffrn_measured_fraction_theta_max 0.992
_diffrn_measurement_device_type 'Bruker KAPPA APEX II'
_diffrn_measurement_method '\w scans; 22 settings'
_diffrn_radiation_monochromator graphite
_diffrn_radiation_source 'fine-focus sealed tube'
_diffrn_radiation_type MoK\a
_diffrn_radiation_wavelength 0.71073
_diffrn_reflns_av_R_equivalents 0.0628
_diffrn_reflns_av_sigmaI/netI 0.0421
_diffrn_reflns_limit_h_max 10
_diffrn_reflns_limit_h_min -10
_diffrn_reflns_limit_k_max 17
_diffrn_reflns_limit_k_min -17
_diffrn_reflns_limit_l_max 26
_diffrn_reflns_limit_l_min -26
_diffrn_reflns_number 70274
_diffrn_reflns_theta_full 28.65
_diffrn_reflns_theta_max 28.65
_diffrn_reflns_theta_min 1.57
_exptl_absorpt_coefficient_mu 3.370
_exptl_absorpt_correction_T_max 0.7457
_exptl_absorpt_correction_T_min 0.6119
_exptl_absorpt_correction_type multi-scan
_exptl_absorpt_process_details 'SADABS, Bruker-AXS, Maddison, WI.'
_exptl_crystal_colour Blue
_exptl_crystal_density_diffrn 1.803
_exptl_crystal_density_meas 0
_exptl_crystal_description Needle
_exptl_crystal_F_000 1092
_exptl_crystal_size_max 0.32
_exptl_crystal_size_mid 0.07
_exptl_crystal_size_min 0.02
_refine_diff_density_max 1.996
_refine_diff_density_min -1.834
_refine_diff_density_rms 0.142
_refine_ls_extinction_method none
_refine_ls_goodness_of_fit_ref 1.818
_refine_ls_hydrogen_treatment Riding
_refine_ls_matrix_type 'Full matrix'
_refine_ls_number_parameters 620
_refine_ls_number_reflns 10507
_refine_ls_number_restraints 0
_refine_ls_restrained_S_all 1.818
_refine_ls_R_factor_all 0.0458
_refine_ls_R_factor_gt 0.0330
_refine_ls_shift/su_max 0.001
_refine_ls_shift/su_mean 0.000
_refine_ls_structure_factor_coef Fsqd
_refine_ls_weighting_details w=1/s^2^(Fo^2^)
_refine_ls_weighting_scheme sigma
_refine_ls_wR_factor_gt 0.0548
_refine_ls_wR_factor_ref 0.0561
_reflns_number_gt 9104
_reflns_number_total 10507
_reflns_threshold_expression >2sigma(I)
_cod_data_source_file ja801049t-file001.cif
_cod_data_source_block jhp104
_cod_depositor_comments
;
The following automatic conversions were performed:

'_atom_sites_solution_primary' value 'direct methods' was changed to
'direct'.

'_atom_sites_solution_secondary' value 'Difference Fourier map' was
changed to 'difmap'.

'_atom_sites_solution_hydrogens' value 'Geometric positions' was
changed to 'geom'.

Automatic conversion script
Id: cif_fix_values 6452 2018-10-05 10:23:21Z andrius 
;
_cod_database_code 4107918

loop_
_symmetry_equiv_pos_as_xyz
'x, y, z'
'-x, -y, -z'

loop_
_atom_site_label
_atom_site_type_symbol
_atom_site_fract_x
_atom_site_fract_y
_atom_site_fract_z
_atom_site_U_iso_or_equiv
_atom_site_adp_type
_atom_site_occupancy
_atom_site_symmetry_multiplicity
_atom_site_calc_flag
_atom_site_refinement_flags
_atom_site_disorder_assembly
_atom_site_disorder_group
Ir Ir 0.132439(17) 0.247850(11) 0.702434(7) 0.01160(4) Uani 1 1 d . . .
F1 F 0.2573(2) 0.66618(15) 0.61258(10) 0.0219(5) Uani 1 1 d . . .
F2 F 0.1653(3) 0.85969(15) 0.57124(11) 0.0292(5) Uani 1 1 d . . .
F3 F -0.1593(3) 0.90189(15) 0.56361(11) 0.0296(5) Uani 1 1 d . . .
F4 F -0.3922(2) 0.74671(15) 0.59838(10) 0.0237(5) Uani 1 1 d . . .
F5 F -0.3029(2) 0.55254(15) 0.63780(10) 0.0198(5) Uani 1 1 d . . .
F6 F -0.0857(3) 0.3257(2) 0.96477(12) 0.0467(7) Uani 1 1 d . . .
F7 F -0.3076(4) 0.3111(3) 1.08252(13) 0.0771(10) Uani 1 1 d . . .
F8 F -0.5838(4) 0.1883(3) 1.10100(13) 0.0677(9) Uani 1 1 d . . .
F9 F -0.6354(3) 0.07985(19) 1.00034(12) 0.0408(6) Uani 1 1 d . . .
F10 F -0.4104(2) 0.08868(15) 0.88492(10) 0.0247(5) Uani 1 1 d . . .
F11 F 0.6068(2) -0.05694(15) 0.74290(11) 0.0260(5) Uani 1 1 d . . .
F12 F 0.6967(2) -0.25524(15) 0.76407(11) 0.0266(5) Uani 1 1 d . . .
F13 F 0.4673(3) -0.40871(15) 0.77609(11) 0.0291(5) Uani 1 1 d . . .
F14 F 0.1475(3) -0.36206(15) 0.76295(11) 0.0279(5) Uani 1 1 d . . .
F15 F 0.0577(2) -0.16416(15) 0.73629(11) 0.0257(5) Uani 1 1 d . . .
N1 N 0.2027(3) 0.3495(2) 0.62025(14) 0.0137(6) Uani 1 1 d . . .
N2 N -0.0342(3) 0.3405(2) 0.74384(14) 0.0146(6) Uani 1 1 d . . .
N3 N 0.0807(3) 0.1315(2) 0.77937(14) 0.0141(6) Uani 1 1 d . . .
N4 N 0.3056(3) 0.1707(2) 0.65155(14) 0.0147(6) Uani 1 1 d . . .
N5 N -0.0560(3) 0.1907(2) 0.65035(14) 0.0154(6) Uani 1 1 d . . .
N6 N 0.3187(3) 0.3064(2) 0.75485(14) 0.0150(6) Uani 1 1 d . . .
C1 C 0.3191(4) 0.3214(2) 0.56905(17) 0.0140(7) Uani 1 1 d . . .
C2 C 0.3443(4) 0.4078(3) 0.51489(17) 0.0156(7) Uani 1 1 d . . .
H2 H 0.4191 0.4115 0.4724 0.019 Uiso 1 1 calc R . .
C3 C 0.2414(4) 0.4851(3) 0.53456(18) 0.0172(8) Uani 1 1 d . . .
H3 H 0.2313 0.5511 0.5077 0.021 Uiso 1 1 calc R . .
C4 C 0.1519(4) 0.4486(2) 0.60288(17) 0.0136(7) Uani 1 1 d . . .
C5 C 0.0295(4) 0.4921(2) 0.64938(17) 0.0138(7) Uani 1 1 d . . .
C6 C -0.0536(4) 0.4425(3) 0.71531(17) 0.0143(7) Uani 1 1 d . . .
C7 C -0.1670(4) 0.4855(3) 0.76586(17) 0.0157(7) Uani 1 1 d . . .
H7 H -0.2042 0.5547 0.7610 0.019 Uiso 1 1 calc R . .
C8 C -0.2129(4) 0.4108(3) 0.82214(18) 0.0168(7) Uani 1 1 d . . .
H8 H -0.2884 0.4185 0.8628 0.020 Uiso 1 1 calc R . .
C9 C -0.1263(4) 0.3180(3) 0.80874(17) 0.0142(7) Uani 1 1 d . . .
C10 C -0.1247(4) 0.2211(3) 0.85221(17) 0.0164(7) Uani 1 1 d . . .
C11 C -0.0262(4) 0.1344(3) 0.83958(17) 0.0162(7) Uani 1 1 d . . .
C12 C -0.0200(4) 0.0356(3) 0.88330(18) 0.0200(8) Uani 1 1 d . . .
H12 H -0.0814 0.0154 0.9285 0.024 Uiso 1 1 calc R . .
C13 C 0.0890(4) -0.0230(3) 0.84806(18) 0.0205(8) Uani 1 1 d . . .
H13 H 0.1169 -0.0921 0.8644 0.025 Uiso 1 1 calc R . .
C14 C 0.1562(4) 0.0364(3) 0.78150(17) 0.0160(7) Uani 1 1 d . . .
C15 C 0.2758(4) 0.0078(3) 0.72817(18) 0.0165(7) Uani 1 1 d . . .
C16 C 0.3479(4) 0.0701(3) 0.66535(18) 0.0159(7) Uani 1 1 d . . .
C17 C 0.4585(4) 0.0507(3) 0.60452(17) 0.0170(8) Uani 1 1 d . . .
H17 H 0.5108 -0.0128 0.5983 0.020 Uiso 1 1 calc R . .
C18 C 0.4750(4) 0.1408(3) 0.55681(18) 0.0171(7) Uani 1 1 d . . .
H18 H 0.5410 0.1499 0.5120 0.021 Uiso 1 1 calc R . .
C19 C 0.3759(4) 0.2178(3) 0.58626(17) 0.0155(7) Uani 1 1 d . . .
C20 C -0.0188(4) 0.6007(2) 0.62646(16) 0.0144(7) Uani 1 1 d . . .
C21 C 0.0952(4) 0.6826(3) 0.60818(17) 0.0166(7) Uani 1 1 d . . .
C22 C 0.0504(5) 0.7828(3) 0.58698(17) 0.0195(8) Uani 1 1 d . . .
C23 C -0.1140(5) 0.8048(3) 0.58359(17) 0.0200(8) Uani 1 1 d . . .
C24 C -0.2305(4) 0.7261(3) 0.60106(17) 0.0181(8) Uani 1 1 d . . .
C25 C -0.1832(4) 0.6264(3) 0.62173(17) 0.0156(7) Uani 1 1 d . . .
C26 C -0.2414(4) 0.2103(3) 0.91955(17) 0.0195(8) Uani 1 1 d . . .
C27 C -0.2212(5) 0.2640(3) 0.9724(2) 0.0309(10) Uani 1 1 d . . .
C28 C -0.3327(6) 0.2570(4) 1.0326(2) 0.0451(12) Uani 1 1 d . . .
C29 C -0.4733(6) 0.1952(4) 1.0428(2) 0.0409(11) Uani 1 1 d . . .
C30 C -0.4987(5) 0.1392(3) 0.9917(2) 0.0282(10) Uani 1 1 d . . .
C31 C -0.3829(4) 0.1461(3) 0.93210(18) 0.0210(8) Uani 1 1 d . . .
C32 C 0.3288(4) -0.1025(3) 0.73919(17) 0.0153(7) Uani 1 1 d . . .
C33 C 0.4912(4) -0.1306(3) 0.74601(18) 0.0177(7) Uani 1 1 d . . .
C34 C 0.5384(4) -0.2315(3) 0.75765(17) 0.0181(8) Uani 1 1 d . . .
C35 C 0.4227(4) -0.3099(3) 0.76345(18) 0.0191(8) Uani 1 1 d . . .
C36 C 0.2605(4) -0.2857(3) 0.75697(18) 0.0193(8) Uani 1 1 d . . .
C37 C 0.2171(4) -0.1838(3) 0.74404(18) 0.0184(8) Uani 1 1 d . . .
C38 C 0.0012(5) 0.1039(3) 0.6131(2) 0.0261(9) Uani 1 1 d . . .
H38A H -0.0878 0.0831 0.5902 0.039 Uiso 1 1 calc R . .
H38B H 0.0295 0.0452 0.6463 0.039 Uiso 1 1 calc R . .
H38C H 0.0996 0.1262 0.5784 0.039 Uiso 1 1 calc R . .
C39 C -0.1127(5) 0.2734(3) 0.59904(19) 0.0230(9) Uani 1 1 d . . .
H39A H -0.0198 0.2961 0.5616 0.035 Uiso 1 1 calc R . .
H39B H -0.1518 0.3320 0.6219 0.035 Uiso 1 1 calc R . .
H39C H -0.2038 0.2465 0.5798 0.035 Uiso 1 1 calc R . .
C40 C -0.2065(4) 0.1530(3) 0.70133(19) 0.0263(9) Uani 1 1 d . . .
H40A H -0.2927 0.1323 0.6769 0.039 Uiso 1 1 calc R . .
H40B H -0.2483 0.2084 0.7269 0.039 Uiso 1 1 calc R . .
H40C H -0.1777 0.0936 0.7338 0.039 Uiso 1 1 calc R . .
C41 C 0.2496(4) 0.3734(3) 0.80610(19) 0.0222(8) Uani 1 1 d . . .
H41A H 0.1659 0.3342 0.8418 0.033 Uiso 1 1 calc R . .
H41B H 0.1979 0.4337 0.7825 0.033 Uiso 1 1 calc R . .
H41C H 0.3396 0.3964 0.8277 0.033 Uiso 1 1 calc R . .
C42 C 0.4013(4) 0.2201(3) 0.79369(19) 0.0213(8) Uani 1 1 d . . .
H42A H 0.4453 0.1719 0.7625 0.032 Uiso 1 1 calc R . .
H42B H 0.3204 0.1838 0.8319 0.032 Uiso 1 1 calc R . .
H42C H 0.4929 0.2476 0.8123 0.032 Uiso 1 1 calc R . .
C43 C 0.4516(4) 0.3688(3) 0.70447(18) 0.0228(8) Uani 1 1 d . . .
H43A H 0.5377 0.3890 0.7292 0.034 Uiso 1 1 calc R . .
H43B H 0.4030 0.4309 0.6815 0.034 Uiso 1 1 calc R . .
H43C H 0.5013 0.3275 0.6697 0.034 Uiso 1 1 calc R . .
Cl1 Cl 0.6878(13) 0.5635(7) 0.9770(5) 0.095(4) Uani 0.185(3) 1 d P A 1
Cl2 Cl 0.9171(10) 0.7272(6) 0.9083(4) 0.071(3) Uani 0.185(3) 1 d P A 1
C51 C 0.880(4) 0.597(2) 0.9329(15) 0.058(8) Uani 0.185(3) 1 d P A 1
H51A H 0.8971 0.5637 0.8908 0.069 Uiso 0.185(3) 1 calc PR A 1
H51B H 0.9624 0.5681 0.9619 0.069 Uiso 0.185(3) 1 calc PR A 1

loop_
_atom_site_aniso_label
_atom_site_aniso_U_11
_atom_site_aniso_U_22
_atom_site_aniso_U_33
_atom_site_aniso_U_23
_atom_site_aniso_U_13
_atom_site_aniso_U_12
Ir 0.00839(6) 0.01119(6) 0.01508(7) -0.00243(4) -0.00117(5) -0.00122(4)
F1 0.0125(11) 0.0215(11) 0.0329(12) -0.0094(9) -0.0024(9) -0.0044(8)
F2 0.0288(13) 0.0160(11) 0.0402(13) -0.0042(9) 0.0019(10) -0.0112(9)
F3 0.0410(14) 0.0118(10) 0.0357(13) -0.0029(9) -0.0072(11) 0.0063(9)
F4 0.0184(11) 0.0255(11) 0.0285(12) -0.0061(9) -0.0066(9) 0.0095(9)
F5 0.0136(10) 0.0204(11) 0.0250(11) -0.0013(9) -0.0045(9) -0.0031(8)
F6 0.0426(16) 0.0668(18) 0.0344(14) -0.0232(13) -0.0007(12) -0.0238(13)
F7 0.079(2) 0.122(3) 0.0327(15) -0.0425(17) 0.0121(15) -0.029(2)
F8 0.0552(19) 0.104(3) 0.0328(15) -0.0117(16) 0.0267(14) -0.0123(17)
F9 0.0187(12) 0.0430(15) 0.0494(15) 0.0108(12) 0.0095(11) -0.0067(11)
F10 0.0196(11) 0.0218(11) 0.0311(12) -0.0006(9) -0.0033(9) -0.0039(9)
F11 0.0145(11) 0.0183(11) 0.0453(14) -0.0042(10) -0.0062(10) -0.0045(9)
F12 0.0154(11) 0.0225(11) 0.0423(13) -0.0077(10) -0.0045(10) 0.0063(9)
F13 0.0290(13) 0.0137(11) 0.0448(14) -0.0061(10) -0.0051(10) 0.0037(9)
F14 0.0257(12) 0.0173(11) 0.0417(13) -0.0045(10) -0.0085(10) -0.0085(9)
F15 0.0154(11) 0.0235(11) 0.0405(13) -0.0049(10) -0.0111(10) -0.0017(9)
N1 0.0089(15) 0.0161(15) 0.0172(15) -0.0051(12) -0.0029(12) 0.0012(12)
N2 0.0128(15) 0.0154(15) 0.0159(15) -0.0035(12) -0.0024(12) 0.0010(12)
N3 0.0073(14) 0.0172(15) 0.0185(15) -0.0057(12) -0.0018(12) -0.0005(12)
N4 0.0122(15) 0.0155(15) 0.0160(15) -0.0036(12) 0.0000(12) 0.0007(12)
N5 0.0119(15) 0.0136(15) 0.0214(16) -0.0043(12) -0.0037(13) -0.0017(12)
N6 0.0114(15) 0.0139(15) 0.0198(16) -0.0015(12) -0.0038(12) -0.0012(12)
C1 0.0124(18) 0.0136(17) 0.0165(17) -0.0048(14) -0.0016(14) -0.0016(14)
C2 0.0134(18) 0.0179(18) 0.0151(17) -0.0030(14) -0.0009(14) -0.0048(14)
C3 0.0151(19) 0.0144(17) 0.0214(19) 0.0000(14) -0.0032(15) -0.0037(14)
C4 0.0105(17) 0.0147(17) 0.0169(17) -0.0047(14) -0.0034(14) -0.0018(13)
C5 0.0108(17) 0.0137(16) 0.0171(18) -0.0022(14) -0.0031(14) -0.0018(13)
C6 0.0115(17) 0.0135(17) 0.0188(18) -0.0037(14) -0.0038(14) -0.0003(13)
C7 0.0119(17) 0.0170(17) 0.0199(18) -0.0056(14) -0.0051(14) 0.0009(14)
C8 0.0114(18) 0.0202(19) 0.0190(18) -0.0050(15) -0.0009(14) -0.0003(14)
C9 0.0096(17) 0.0173(17) 0.0161(17) -0.0038(14) -0.0022(14) -0.0021(14)
C10 0.0117(18) 0.0198(18) 0.0174(18) -0.0033(14) -0.0010(14) -0.0038(14)
C11 0.0111(17) 0.0166(18) 0.0202(18) -0.0005(14) -0.0028(14) -0.0026(14)
C12 0.0171(19) 0.0192(19) 0.0205(19) 0.0020(15) 0.0011(15) -0.0013(15)
C13 0.019(2) 0.0183(18) 0.0225(19) 0.0013(15) -0.0042(16) -0.0021(15)
C14 0.0117(18) 0.0151(17) 0.0216(19) -0.0027(14) -0.0039(15) -0.0003(14)
C15 0.0132(18) 0.0131(17) 0.0245(19) -0.0029(15) -0.0065(15) -0.0023(14)
C16 0.0125(18) 0.0128(17) 0.0237(19) -0.0037(14) -0.0064(15) 0.0005(14)
C17 0.0132(18) 0.0166(18) 0.0225(19) -0.0072(15) -0.0029(15) 0.0023(14)
C18 0.0125(18) 0.0199(18) 0.0197(18) -0.0066(15) -0.0013(14) -0.0008(14)
C19 0.0103(17) 0.0183(18) 0.0180(18) -0.0054(14) -0.0001(14) -0.0034(14)
C20 0.0162(18) 0.0141(17) 0.0129(17) -0.0026(13) -0.0023(14) -0.0009(14)
C21 0.0152(18) 0.0172(17) 0.0184(18) -0.0050(14) -0.0034(15) -0.0010(14)
C22 0.026(2) 0.0129(17) 0.0191(18) -0.0047(14) -0.0003(16) -0.0061(15)
C23 0.030(2) 0.0125(17) 0.0177(18) -0.0031(14) -0.0035(16) 0.0033(15)
C24 0.0166(19) 0.0194(18) 0.0189(18) -0.0049(15) -0.0036(15) 0.0058(15)
C25 0.0148(18) 0.0170(17) 0.0143(17) -0.0030(14) 0.0001(14) -0.0039(14)
C26 0.0152(19) 0.0252(19) 0.0163(18) -0.0015(15) 0.0008(15) -0.0007(15)
C27 0.029(2) 0.039(2) 0.023(2) -0.0068(18) 0.0000(18) -0.0077(19)
C28 0.050(3) 0.067(3) 0.019(2) -0.017(2) 0.003(2) -0.007(3)
C29 0.039(3) 0.057(3) 0.020(2) -0.002(2) 0.010(2) -0.001(2)
C30 0.019(2) 0.030(2) 0.029(2) 0.0080(18) 0.0037(17) -0.0039(17)
C31 0.021(2) 0.0204(19) 0.0199(19) -0.0007(15) -0.0019(16) 0.0054(15)
C32 0.0159(18) 0.0140(17) 0.0159(17) -0.0024(14) -0.0021(14) -0.0011(14)
C33 0.0166(19) 0.0153(17) 0.0214(19) -0.0052(14) -0.0013(15) -0.0046(14)
C34 0.0140(18) 0.0200(18) 0.0200(18) -0.0048(15) -0.0010(15) 0.0033(14)
C35 0.022(2) 0.0120(17) 0.0228(19) -0.0035(14) -0.0030(16) 0.0038(14)
C36 0.021(2) 0.0146(17) 0.0232(19) -0.0041(14) -0.0033(16) -0.0078(15)
C37 0.0130(18) 0.0190(18) 0.0239(19) -0.0047(15) -0.0040(15) 0.0012(14)
C38 0.022(2) 0.025(2) 0.038(2) -0.0172(18) -0.0117(18) 0.0015(16)
C39 0.021(2) 0.0191(19) 0.032(2) -0.0032(16) -0.0135(17) -0.0018(16)
C40 0.016(2) 0.038(2) 0.025(2) -0.0063(17) -0.0010(16) -0.0108(17)
C41 0.019(2) 0.025(2) 0.027(2) -0.0104(16) -0.0077(16) -0.0018(16)
C42 0.015(2) 0.022(2) 0.028(2) -0.0006(16) -0.0093(16) -0.0012(15)
C43 0.0163(19) 0.027(2) 0.024(2) -0.0018(16) -0.0047(16) -0.0091(16)
Cl1 0.108(8) 0.055(5) 0.104(7) -0.019(5) 0.045(6) -0.007(5)
Cl2 0.056(5) 0.071(6) 0.084(6) 0.007(4) -0.022(4) -0.002(4)
C51 0.06(2) 0.050(17) 0.07(2) -0.043(15) -0.020(16) 0.002(14)

loop_
_atom_type_symbol
_atom_type_description
_atom_type_scat_dispersion_real
_atom_type_scat_dispersion_imag
_atom_type_scat_source
C C 0.0033 0.0016 'International Tables Vol C Tables 4.2.6.8 and 6.1.1.4'
H H 0.0000 0.0000 'International Tables Vol C Tables 4.2.6.8 and 6.1.1.4'
N N 0.0061 0.0033 'International Tables Vol C Tables 4.2.6.8 and 6.1.1.4'
F F 0.0171 0.0103 'International Tables Vol C Tables 4.2.6.8 and 6.1.1.4'
Cl Cl 0.1484 0.1585 'International Tables Vol C Tables 4.2.6.8 and 6.1.1.4'
Ir Ir -1.4442 7.9887 'International Tables Vol C Tables 4.2.6.8 and 6.1.1.4'

loop_
_geom_angle_atom_site_label_1
_geom_angle_atom_site_label_2
_geom_angle_atom_site_label_3
_geom_angle
_geom_angle_publ_flag
N1 Ir N4 79.57(11) yes
N1 Ir N3 172.20(12) yes
N4 Ir N3 92.69(11) yes
N1 Ir N2 93.09(11) yes
N4 Ir N2 172.66(11) yes
N3 Ir N2 94.64(11) yes
N1 Ir N6 90.92(11) yes
N4 Ir N6 89.98(11) yes
N3 Ir N6 90.11(10) yes
N2 Ir N6 89.78(11) yes
N1 Ir N5 89.02(11) yes
N4 Ir N5 90.67(11) yes
N3 Ir N5 90.04(11) yes
N2 Ir N5 89.55(11) yes
N6 Ir N5 179.32(12) yes
C1 N1 C4 111.6(3) ?
C1 N1 Ir 118.0(2) ?
C4 N1 Ir 130.4(2) ?
C9 N2 C6 110.8(3) ?
C9 N2 Ir 124.6(2) ?
C6 N2 Ir 123.9(2) ?
C11 N3 C14 110.2(3) ?
C11 N3 Ir 125.4(2) ?
C14 N3 Ir 124.3(2) ?
C16 N4 C19 112.7(3) ?
C16 N4 Ir 129.7(2) ?
C19 N4 Ir 116.5(2) ?
C40 N5 C38 107.0(3) ?
C40 N5 C39 106.3(3) ?
C38 N5 C39 107.2(3) ?
C40 N5 Ir 110.4(2) ?
C38 N5 Ir 113.6(2) ?
C39 N5 Ir 111.9(2) ?
C42 N6 C41 106.2(3) ?
C42 N6 C43 107.3(3) ?
C41 N6 C43 106.6(3) ?
C42 N6 Ir 110.9(2) ?
C41 N6 Ir 113.9(2) ?
C43 N6 Ir 111.6(2) ?
N1 C1 C2 106.5(3) ?
N1 C1 C19 112.8(3) ?
C2 C1 C19 140.7(3) ?
C3 C2 C1 108.2(3) ?
C2 C3 C4 108.0(3) ?
N1 C4 C5 120.2(3) ?
N1 C4 C3 105.7(3) ?
C5 C4 C3 134.1(3) ?
C4 C5 C6 126.9(3) ?
C4 C5 C20 116.8(3) ?
C6 C5 C20 116.3(3) ?
N2 C6 C5 125.2(3) ?
N2 C6 C7 106.0(3) ?
C5 C6 C7 128.7(3) ?
C8 C7 C6 108.8(3) ?
C7 C8 C9 107.7(3) ?
N2 C9 C10 123.7(3) ?
N2 C9 C8 106.7(3) ?
C10 C9 C8 129.6(3) ?
C9 C10 C11 128.0(3) ?
C9 C10 C26 115.3(3) ?
C11 C10 C26 116.7(3) ?
N3 C11 C10 123.3(3) ?
N3 C11 C12 107.5(3) ?
C10 C11 C12 129.2(3) ?
C13 C12 C11 107.4(3) ?
C12 C13 C14 108.9(3) ?
N3 C14 C15 125.0(3) ?
N3 C14 C13 106.0(3) ?
C15 C14 C13 129.0(3) ?
C14 C15 C16 127.8(3) ?
C14 C15 C32 115.6(3) ?
C16 C15 C32 116.6(3) ?
N4 C16 C15 120.0(3) ?
N4 C16 C17 105.6(3) ?
C15 C16 C17 134.3(3) ?
C18 C17 C16 107.9(3) ?
C17 C18 C19 108.4(3) ?
N4 C19 C18 105.4(3) ?
N4 C19 C1 112.8(3) ?
C18 C19 C1 141.6(3) ?
C21 C20 C25 115.4(3) ?
C21 C20 C5 122.9(3) ?
C25 C20 C5 121.7(3) ?
F1 C21 C22 117.1(3) ?
F1 C21 C20 120.0(3) ?
C22 C21 C20 122.9(3) ?
F2 C22 C23 119.7(3) ?
F2 C22 C21 120.5(3) ?
C23 C22 C21 119.8(3) ?
F3 C23 C24 120.5(3) ?
F3 C23 C22 120.3(3) ?
C24 C23 C22 119.2(3) ?
F4 C24 C23 119.8(3) ?
F4 C24 C25 120.0(3) ?
C23 C24 C25 120.2(3) ?
F5 C25 C24 117.4(3) ?
F5 C25 C20 120.0(3) ?
C24 C25 C20 122.6(3) ?
C27 C26 C31 115.6(3) ?
C27 C26 C10 123.4(3) ?
C31 C26 C10 121.0(3) ?
F6 C27 C28 117.9(4) ?
F6 C27 C26 119.1(3) ?
C28 C27 C26 123.0(4) ?
F7 C28 C27 120.7(4) ?
F7 C28 C29 119.2(4) ?
C27 C28 C29 120.1(4) ?
F8 C29 C28 120.9(4) ?
F8 C29 C30 120.0(4) ?
C28 C29 C30 119.2(4) ?
F9 C30 C31 120.5(4) ?
F9 C30 C29 120.0(4) ?
C31 C30 C29 119.5(4) ?
F10 C31 C30 117.5(3) ?
F10 C31 C26 119.9(3) ?
C30 C31 C26 122.6(4) ?
C37 C32 C33 115.6(3) ?
C37 C32 C15 121.7(3) ?
C33 C32 C15 122.7(3) ?
F11 C33 C34 117.8(3) ?
F11 C33 C32 119.6(3) ?
C34 C33 C32 122.6(3) ?
F12 C34 C33 120.6(3) ?
F12 C34 C35 119.4(3) ?
C33 C34 C35 120.0(3) ?
F13 C35 C36 120.3(3) ?
F13 C35 C34 120.3(3) ?
C36 C35 C34 119.5(3) ?
F14 C36 C37 121.1(3) ?
F14 C36 C35 119.5(3) ?
C37 C36 C35 119.4(3) ?
F15 C37 C36 117.1(3) ?
F15 C37 C32 119.9(3) ?
C36 C37 C32 122.9(3) ?
Cl1 C51 Cl2 115.1(16) ?

loop_
_geom_bond_atom_site_label_1
_geom_bond_atom_site_label_2
_geom_bond_distance
_geom_bond_publ_flag
Ir N1 1.940(3) yes
Ir N4 1.968(3) yes
Ir N3 1.970(3) yes
Ir N2 1.981(3) yes
Ir N6 2.184(3) yes
Ir N5 2.186(3) yes
F1 C21 1.351(4) ?
F2 C22 1.345(4) ?
F3 C23 1.338(4) ?
F4 C24 1.350(4) ?
F5 C25 1.343(4) ?
F6 C27 1.348(5) ?
F7 C28 1.349(5) ?
F8 C29 1.333(5) ?
F9 C30 1.336(5) ?
F10 C31 1.340(4) ?
F11 C33 1.342(4) ?
F12 C34 1.346(4) ?
F13 C35 1.338(4) ?
F14 C36 1.344(4) ?
F15 C37 1.350(4) ?
N1 C1 1.366(4) ?
N1 C4 1.368(4) ?
N2 C9 1.368(4) ?
N2 C6 1.383(4) ?
N3 C11 1.363(4) ?
N3 C14 1.383(4) ?
N4 C16 1.357(4) ?
N4 C19 1.375(4) ?
N5 C40 1.487(4) ?
N5 C38 1.487(5) ?
N5 C39 1.487(4) ?
N6 C42 1.483(4) ?
N6 C41 1.489(5) ?
N6 C43 1.495(4) ?
C1 C2 1.420(4) ?
C1 C19 1.437(5) ?
C2 C3 1.375(5) ?
C3 C4 1.438(5) ?
C4 C5 1.424(5) ?
C5 C6 1.425(4) ?
C5 C20 1.493(4) ?
C6 C7 1.431(5) ?
C7 C8 1.364(5) ?
C8 C9 1.442(5) ?
C9 C10 1.416(4) ?
C10 C11 1.418(5) ?
C10 C26 1.494(5) ?
C11 C12 1.443(4) ?
C12 C13 1.352(5) ?
C13 C14 1.444(5) ?
C14 C15 1.411(5) ?
C15 C16 1.415(5) ?
C15 C32 1.499(5) ?
C16 C17 1.439(5) ?
C17 C18 1.381(5) ?
C18 C19 1.427(5) ?
C20 C21 1.389(5) ?
C20 C25 1.392(4) ?
C21 C22 1.378(5) ?
C22 C23 1.378(5) ?
C23 C24 1.371(5) ?
C24 C25 1.378(5) ?
C26 C27 1.386(5) ?
C26 C31 1.398(5) ?
C27 C28 1.368(6) ?
C28 C29 1.378(7) ?
C29 C30 1.387(6) ?
C30 C31 1.377(5) ?
C32 C37 1.389(5) ?
C32 C33 1.392(5) ?
C33 C34 1.369(5) ?
C34 C35 1.379(5) ?
C35 C36 1.378(5) ?
C36 C37 1.374(5) ?
Cl1 C51 1.68(3) ?
Cl2 C51 1.72(3) ?

loop_
_geom_torsion_atom_site_label_1
_geom_torsion_atom_site_label_2
_geom_torsion_atom_site_label_3
_geom_torsion_atom_site_label_4
_geom_torsion
C4 C5 C20 C21 -56.9(4)
C9 C10 C26 C27 -68.4(4)
C14 C15 C32 C33 -116.5(4)
